data_7010034
loop_
_publ_author_name
'Gehrhus, Barbara'
'Hitchcock, Peter B.'
'Lappert, Michael F.'

_publ_section_title
;
 Crystalline (NN)C--M(NN) complexes: synthesis, structure, bonding and
 lability [M&#x2005;=&#x2005;Si, Ge, Sn or Pb;
 (NN)&#x2005;=&#x2005;1,2-(ButCH2N)2C6H4]
;
_journal_issue 18
_journal_name_full 'Journal of the Chemical Society, Dalton Transactions'
_journal_page_first 3094
_journal_paper_doi 10.1039/b005216g
_journal_year 2000
_chemical_formula_sum 'C33 H52 Ge N4'
_chemical_formula_weight 577.38
_chemical_name_common '[C6H4((NCH2tBu)2GeC(NCH2tBu)2C6H4]'
_chemical_name_systematic
;
 ?
;
_space_group_IT_number 14
_symmetry_cell_setting monoclinic
_symmetry_space_group_name_Hall '-P 2yn'
_symmetry_space_group_name_H-M 'P 1 21/n 1'
_atom_sites_solution_hydrogens geom
_atom_sites_solution_primary direct
_atom_sites_solution_secondary difmap
_audit_creation_method SHELXL
_cell_angle_alpha 90.00
_cell_angle_beta 101.85(2)
_cell_angle_gamma 90.00
_cell_formula_units_Z 4
_cell_length_a 10.146(2)
_cell_length_b 16.243(9)
_cell_length_c 20.054(4)
_cell_measurement_reflns_used 25
_cell_measurement_temperature 173(2)
_cell_measurement_theta_max 10
_cell_measurement_theta_min 7
_cell_volume 3234(2)
_computing_structure_refinement 'SHELXL-97 (Sheldrick, 1997)'
_diffrn_ambient_temperature 173(2)
_diffrn_measurement_device 'Enraf-Nonius CAD4'
_diffrn_measurement_method 'omega-2theta scan'
_diffrn_radiation_monochromator graphite
_diffrn_radiation_source 'fine-focus sealed tube'
_diffrn_radiation_type MoK\a
_diffrn_radiation_wavelength 0.71073
_diffrn_reflns_av_R_equivalents 0.0359
_diffrn_reflns_av_sigmaI/netI 0.0604
_diffrn_reflns_limit_h_max 12
_diffrn_reflns_limit_h_min 0
_diffrn_reflns_limit_k_max 19
_diffrn_reflns_limit_k_min 0
_diffrn_reflns_limit_l_max 23
_diffrn_reflns_limit_l_min -23
_diffrn_reflns_number 6018
_diffrn_reflns_theta_max 25.01
_diffrn_reflns_theta_min 2.08
_exptl_absorpt_coefficient_mu 0.973
_exptl_absorpt_correction_T_max 1.00
_exptl_absorpt_correction_T_min 0.94
_exptl_absorpt_correction_type psi-scan
_exptl_crystal_density_diffrn 1.186
_exptl_crystal_F_000 1240
_exptl_crystal_size_max 0.4
_exptl_crystal_size_mid 0.4
_exptl_crystal_size_min 0.3
_refine_diff_density_max 0.422
_refine_diff_density_min -0.479
_refine_diff_density_rms 0.064
_refine_ls_extinction_coef 0.0010(2)
_refine_ls_extinction_expression Fc^*^=kFc[1+0.001xFc^2^\l^3^/sin(2\q)]^-1/4^
_refine_ls_extinction_method SHELXL
_refine_ls_goodness_of_fit_all 1.055
_refine_ls_goodness_of_fit_obs 1.081
_refine_ls_matrix_type full
_refine_ls_number_parameters 372
_refine_ls_number_reflns 5681
_refine_ls_number_restraints 0
_refine_ls_restrained_S_all 1.059
_refine_ls_restrained_S_obs 1.081
_refine_ls_R_factor_all 0.0653
_refine_ls_R_factor_obs 0.0424
_refine_ls_shift/esd_max -0.001
_refine_ls_shift/esd_mean 0.000
_refine_ls_structure_factor_coef Fsqd
_refine_ls_weighting_details 'w=1/[\s^2^(Fo^2^)+(0.0349P)^2^+2.0968P] where P=(Fo^2^+2Fc^2^)/3'
_refine_ls_weighting_scheme calc
_refine_ls_wR_factor_all 0.1036
_refine_ls_wR_factor_obs 0.0918
_reflns_number_observed 4370
_reflns_number_total 5683
_reflns_observed_criterion >2sigma(I)
_cod_data_source_file b005216g.txt
_cod_data_source_block GERHUS-HITCHCOCK-LAPPERT-9
_cod_depositor_comments
;
The following automatic conversions were performed:

'_exptl_absorpt_correction_type' tag value 'psi-scans' was replaced
with 'psi-scan' value.

Automatic conversion script
Id: cif_fix_values 1646 2011-03-28 12:23:43Z adriana 

The following automatic conversions were performed:

'_refine_ls_weighting_scheme' value 'calc
w=1/[\s^2^(Fo^2^)+(0.0349P)^2^+2.0968P] where P=(Fo^2^+2Fc^2^)/3' was
changed to 'calc'. New tag '_refine_ls_weighting_details' was
created. The value of the new tag was set to
'w=1/[\s^2^(Fo^2^)+(0.0349P)^2^+2.0968P] where P=(Fo^2^+2Fc^2^)/3'.

Automatic conversion script
Id: cif_fix_values 3143 2015-03-26 13:38:13Z robertas 
;
_cod_original_cell_volume 3234.5(20)
_cod_original_sg_symbol_H-M P2(1)/n
_cod_database_code 7010034

loop_
_symmetry_equiv_pos_as_xyz
'x, y, z'
'x+1/2, -y+1/2, z+1/2'
'-x, -y, -z'
'-x-1/2, y-1/2, -z-1/2'

loop_
_atom_site_aniso_label
_atom_site_aniso_U_11
_atom_site_aniso_U_22
_atom_site_aniso_U_33
_atom_site_aniso_U_23
_atom_site_aniso_U_13
_atom_site_aniso_U_12
Ge 0.0192(2) 0.0205(2) 0.0279(2) 0.00255(15) 0.00258(12) -0.00144(14)
N2 0.0208(12) 0.0211(13) 0.0223(12) 0.0011(10) 0.0070(10) 0.0024(10)
N1 0.0201(13) 0.0243(13) 0.0237(13) 0.0022(11) 0.0059(11) 0.0003(11)
N3 0.0215(13) 0.0250(13) 0.0278(13) -0.0082(12) 0.0036(10) -0.0036(12)
N4 0.0228(13) 0.0223(13) 0.0213(13) 0.0018(11) 0.0030(10) -0.0038(10)
C1 0.024(2) 0.0197(15) 0.024(2) 0.0024(13) 0.0073(13) 0.0017(13)
C2 0.023(2) 0.0209(15) 0.026(2) -0.0031(13) 0.0071(13) -0.0008(12)
C3 0.0203(15) 0.024(2) 0.028(2) -0.0031(13) 0.0080(12) -0.0005(12)
C4 0.022(2) 0.031(2) 0.033(2) -0.0006(14) 0.0043(13) 0.0012(13)
C5 0.021(2) 0.039(2) 0.044(2) -0.006(2) 0.0053(15) -0.0044(15)
C6 0.026(2) 0.030(2) 0.050(2) -0.007(2) 0.015(2) -0.0058(15)
C7 0.029(2) 0.023(2) 0.034(2) -0.0003(14) 0.0144(14) -0.0007(13)
C8 0.018(2) 0.034(2) 0.027(2) 0.0063(14) 0.0052(13) 0.0004(13)
C9 0.023(2) 0.028(2) 0.037(2) 0.0104(15) 0.0060(14) 0.0040(13)
C10 0.059(3) 0.045(2) 0.055(3) 0.023(2) 0.017(2) 0.000(2)
C11 0.042(2) 0.032(2) 0.085(3) 0.010(2) 0.029(2) 0.009(2)
C12 0.060(3) 0.032(2) 0.052(2) 0.000(2) -0.008(2) 0.001(2)
C13 0.029(2) 0.024(2) 0.026(2) 0.0041(13) 0.0089(13) 0.0074(13)
C14 0.033(2) 0.028(2) 0.0214(15) 0.0021(14) 0.0065(13) 0.0059(14)
C15 0.065(3) 0.054(2) 0.023(2) 0.002(2) 0.006(2) 0.020(2)
C16 0.063(3) 0.042(2) 0.036(2) -0.009(2) 0.015(2) -0.012(2)
C17 0.041(2) 0.050(2) 0.034(2) -0.012(2) 0.017(2) 0.005(2)
C18 0.0153(15) 0.029(2) 0.026(2) -0.0012(13) 0.0021(12) 0.0020(13)
C19 0.024(2) 0.022(2) 0.022(2) 0.0018(13) 0.0038(12) 0.0033(13)
C20 0.042(2) 0.028(2) 0.029(2) 0.0028(15) 0.0049(15) -0.003(2)
C21 0.039(2) 0.040(2) 0.033(2) 0.013(2) 0.009(2) -0.003(2)
C22 0.036(2) 0.060(2) 0.024(2) 0.010(2) 0.0073(15) -0.002(2)
C23 0.027(2) 0.053(2) 0.025(2) -0.004(2) 0.0050(14) -0.006(2)
C29 0.0199(15) 0.027(2) 0.023(2) -0.0002(13) 0.0063(12) -0.0001(13)
C30 0.023(2) 0.033(2) 0.023(2) -0.0019(14) 0.0028(13) 0.0011(14)
C31 0.030(2) 0.048(2) 0.031(2) 0.008(2) 0.0029(15) 0.006(2)
C32 0.041(2) 0.063(3) 0.035(2) -0.018(2) -0.010(2) 0.008(2)
C33 0.025(2) 0.042(2) 0.040(2) -0.001(2) 0.0057(15) -0.003(2)
C24 0.038(4) 0.028(4) 0.028(4) 0.002(3) 0.007(3) -0.004(3)
C25 0.024(4) 0.036(4) 0.032(4) -0.006(3) 0.001(3) -0.008(3)
C26 0.034(4) 0.028(4) 0.043(4) -0.002(3) 0.010(3) 0.001(3)
C27 0.066(3) 0.058(3) 0.087(3) -0.040(3) 0.054(3) -0.044(2)
C28 0.071(3) 0.052(3) 0.049(2) -0.019(2) 0.019(2) -0.025(2)
C24A 0.030(5) 0.024(4) 0.025(4) -0.006(3) 0.011(4) 0.000(4)
C25A 0.026(5) 0.028(5) 0.029(5) -0.012(4) 0.006(4) -0.006(4)
C26A 0.030(4) 0.042(5) 0.034(4) -0.002(4) -0.007(3) 0.001(4)
C27A 0.066(3) 0.058(3) 0.087(3) -0.040(3) 0.054(3) -0.044(2)
C28A 0.071(3) 0.052(3) 0.049(2) -0.019(2) 0.019(2) -0.025(2)

loop_
_atom_site_label
_atom_site_type_symbol
_atom_site_fract_x
_atom_site_fract_y
_atom_site_fract_z
_atom_site_U_iso_or_equiv
_atom_site_thermal_displace_type
_atom_site_occupancy
_atom_site_calc_flag
_atom_site_refinement_flags
_atom_site_disorder_group
Ge Ge 0.60668(3) 0.43238(2) 0.76070(2) 0.02287(11) Uani 1 d . .
N2 N 0.8857(2) 0.44863(14) 0.71405(12) 0.0211(5) Uani 1 d . .
N1 N 0.9280(2) 0.3751(2) 0.80608(12) 0.0225(6) Uani 1 d . .
N3 N 0.6179(2) 0.4295(2) 0.85670(12) 0.0249(5) Uani 1 d . .
N4 N 0.5289(2) 0.32684(15) 0.76180(12) 0.0224(6) Uani 1 d . .
C1 C 0.8273(3) 0.3981(2) 0.75372(15) 0.0224(6) Uani 1 d . .
C2 C 1.0218(3) 0.4609(2) 0.74277(15) 0.0229(7) Uani 1 d . .
C3 C 1.0495(3) 0.4132(2) 0.8013(2) 0.0234(7) Uani 1 d . .
C4 C 1.1757(3) 0.4129(2) 0.8441(2) 0.0290(7) Uani 1 d . .
H4 H 1.1946(3) 0.3797(2) 0.8839(2) 0.035 Uiso 1 calc R .
C5 C 1.2724(3) 0.4631(2) 0.8261(2) 0.0348(8) Uani 1 d . .
H5 H 1.3597(3) 0.4650(2) 0.8545(2) 0.042 Uiso 1 calc R .
C6 C 1.2451(3) 0.5110(2) 0.7674(2) 0.0345(8) Uani 1 d . .
H6 H 1.3143(3) 0.5448(2) 0.7566(2) 0.041 Uiso 1 calc R .
C7 C 1.1206(3) 0.5107(2) 0.7243(2) 0.0278(7) Uani 1 d . .
H7 H 1.1027(3) 0.5429(2) 0.6840(2) 0.033 Uiso 1 calc R .
C8 C 0.9103(3) 0.3211(2) 0.8625(2) 0.0263(7) Uani 1 d . .
H8B H 0.8174(3) 0.3283(2) 0.8698(2) 0.032 Uiso 1 calc R .
H8A H 0.9726(3) 0.3397(2) 0.9045(2) 0.032 Uiso 1 calc R .
C9 C 0.9344(3) 0.2291(2) 0.8529(2) 0.0292(7) Uani 1 d . .
C10 C 0.9107(4) 0.1868(2) 0.9173(2) 0.0521(11) Uani 1 d . .
H10C H 0.9745(4) 0.2083(2) 0.9569(2) 0.078 Uiso 1 calc R .
H10B H 0.9239(4) 0.1274(2) 0.9137(2) 0.078 Uiso 1 calc R .
H10A H 0.8184(4) 0.1976(2) 0.9227(2) 0.078 Uiso 1 calc R .
C11 C 1.0792(4) 0.2119(2) 0.8455(2) 0.0508(11) Uani 1 d . .
H11C H 1.0956(4) 0.2387(2) 0.8042(2) 0.076 Uiso 1 calc R .
H11B H 1.0923(4) 0.1523(2) 0.8422(2) 0.076 Uiso 1 calc R .
H11A H 1.1422(4) 0.2335(2) 0.8853(2) 0.076 Uiso 1 calc R .
C12 C 0.8350(4) 0.1957(2) 0.7912(2) 0.0510(10) Uani 1 d . .
H12C H 0.8502(4) 0.2230(2) 0.7498(2) 0.077 Uiso 1 calc R .
H12B H 0.7427(4) 0.2066(2) 0.7966(2) 0.077 Uiso 1 calc R .
H12A H 0.8481(4) 0.1363(2) 0.7875(2) 0.077 Uiso 1 calc R .
C13 C 0.8150(3) 0.4866(2) 0.65064(15) 0.0259(7) Uani 1 d . .
H13B H 0.8532(3) 0.5421(2) 0.64719(15) 0.031 Uiso 1 calc R .
H13A H 0.7193(3) 0.4937(2) 0.65325(15) 0.031 Uiso 1 calc R .
C14 C 0.8209(3) 0.4390(2) 0.58542(15) 0.0273(7) Uani 1 d . .
C15 C 0.7388(4) 0.4876(3) 0.5263(2) 0.0477(10) Uani 1 d . .
H15C H 0.7775(4) 0.5427(3) 0.5252(2) 0.072 Uiso 1 calc R .
H15B H 0.6455(4) 0.4922(3) 0.5321(2) 0.072 Uiso 1 calc R .
H15A H 0.7405(4) 0.4591(3) 0.4834(2) 0.072 Uiso 1 calc R .
C16 C 0.7616(4) 0.3533(2) 0.5873(2) 0.0462(10) Uani 1 d . .
H16C H 0.8147(4) 0.3222(2) 0.6254(2) 0.069 Uiso 1 calc R .
H16B H 0.7635(4) 0.3247(2) 0.5444(2) 0.069 Uiso 1 calc R .
H16A H 0.6683(4) 0.3577(2) 0.5931(2) 0.069 Uiso 1 calc R .
C17 C 0.9656(3) 0.4315(2) 0.5751(2) 0.0402(8) Uani 1 d . .
H17C H 1.0043(3) 0.4866(2) 0.5738(2) 0.060 Uiso 1 calc R .
H17B H 0.9659(3) 0.4030(2) 0.5321(2) 0.060 Uiso 1 calc R .
H17A H 1.0193(3) 0.4002(2) 0.6129(2) 0.060 Uiso 1 calc R .
C18 C 0.5718(3) 0.3557(2) 0.87942(15) 0.0237(7) Uani 1 d . .
C19 C 0.5213(3) 0.2989(2) 0.82621(14) 0.0228(6) Uani 1 d . .
C20 C 0.4700(3) 0.2244(2) 0.8426(2) 0.0333(8) Uani 1 d . .
H20 H 0.4361(3) 0.1862(2) 0.8074(2) 0.040 Uiso 1 calc R .
C21 C 0.4670(3) 0.2044(2) 0.9098(2) 0.0370(8) Uani 1 d . .
H21 H 0.4310(3) 0.1531(2) 0.9200(2) 0.044 Uiso 1 calc R .
C22 C 0.5159(3) 0.2586(2) 0.9613(2) 0.0398(9) Uani 1 d . .
H22 H 0.5140(3) 0.2448(2) 1.0071(2) 0.048 Uiso 1 calc R .
C23 C 0.5688(3) 0.3345(2) 0.9462(2) 0.0350(8) Uani 1 d . .
H23 H 0.6031(3) 0.3718(2) 0.9821(2) 0.042 Uiso 1 calc R .
C29 C 0.5026(3) 0.2721(2) 0.70323(14) 0.0230(6) Uani 1 d . .
H29B H 0.5121(3) 0.2147(2) 0.72017(14) 0.028 Uiso 1 calc R .
H29A H 0.5733(3) 0.2813(2) 0.67660(14) 0.028 Uiso 1 calc R .
C30 C 0.3644(3) 0.2802(2) 0.65441(15) 0.0267(7) Uani 1 d . .
C31 C 0.3497(3) 0.3648(2) 0.6205(2) 0.0371(8) Uani 1 d . .
H31C H 0.3540(3) 0.4075(2) 0.6554(2) 0.056 Uiso 1 calc R .
H31B H 0.2629(3) 0.3681(2) 0.5884(2) 0.056 Uiso 1 calc R .
H31A H 0.4228(3) 0.3731(2) 0.5960(2) 0.056 Uiso 1 calc R .
C32 C 0.3577(4) 0.2130(3) 0.6002(2) 0.0488(10) Uani 1 d . .
H32C H 0.3671(4) 0.1589(3) 0.6222(2) 0.073 Uiso 1 calc R .
H32B H 0.4308(4) 0.2212(3) 0.5756(2) 0.073 Uiso 1 calc R .
H32A H 0.2709(4) 0.2161(3) 0.5680(2) 0.073 Uiso 1 calc R .
C33 C 0.2489(3) 0.2678(2) 0.6923(2) 0.0361(8) Uani 1 d . .
H33C H 0.2575(3) 0.2136(2) 0.7142(2) 0.054 Uiso 1 calc R .
H33B H 0.1625(3) 0.2712(2) 0.6598(2) 0.054 Uiso 1 calc R .
H33A H 0.2529(3) 0.3107(2) 0.7270(2) 0.054 Uiso 1 calc R .
C24 C 0.6776(8) 0.4806(4) 0.9166(4) 0.031(2) Uani 0.551(6) d P 1
H24A H 0.7623(8) 0.4544(4) 0.9405(4) 0.037 Uiso 0.551(6) calc PR 1
H24B H 0.6149(8) 0.4813(4) 0.9485(4) 0.037 Uiso 0.551(6) calc PR 1
C25 C 0.7077(8) 0.5687(5) 0.8998(4) 0.031(2) Uani 0.551(6) d P 1
C26 C 0.5815(6) 0.6146(4) 0.8649(3) 0.035(2) Uani 0.551(6) d P 1
H26A H 0.5429(6) 0.5876(4) 0.8216(3) 0.052 Uiso 0.551(6) calc PR 1
H26B H 0.6047(6) 0.6716(4) 0.8563(3) 0.052 Uiso 0.551(6) calc PR 1
H26C H 0.5155(6) 0.6140(4) 0.8944(3) 0.052 Uiso 0.551(6) calc PR 1
C27 C 0.8320(4) 0.5677(3) 0.8642(2) 0.0649(14) Uani 0.551(6) d P 1
H27A H 0.8096(4) 0.5357(3) 0.8219(2) 0.097 Uiso 0.551(6) calc PR 1
H27B H 0.9093(4) 0.5425(3) 0.8948(2) 0.097 Uiso 0.551(6) calc PR 1
H27C H 0.8547(4) 0.6242(3) 0.8536(2) 0.097 Uiso 0.551(6) calc PR 1
C28 C 0.7514(5) 0.6185(3) 0.9635(2) 0.0565(12) Uani 0.551(6) d P 1
H28A H 0.7724(5) 0.6748(3) 0.9515(2) 0.085 Uiso 0.551(6) calc PR 1
H28B H 0.8318(5) 0.5935(3) 0.9918(2) 0.085 Uiso 0.551(6) calc PR 1
H28C H 0.6788(5) 0.6198(3) 0.9890(2) 0.085 Uiso 0.551(6) calc PR 1
C24A C 0.6246(8) 0.5123(5) 0.8901(4) 0.026(2) Uani 0.449(6) d P 2
H24D H 0.5655(8) 0.5104(5) 0.9237(4) 0.031 Uiso 0.449(6) calc PR 2
H24C H 0.5844(8) 0.5526(5) 0.8547(4) 0.031 Uiso 0.449(6) calc PR 2
C25A C 0.7597(9) 0.5464(5) 0.9263(5) 0.027(2) Uani 0.449(6) d P 2
C26A C 0.8268(7) 0.4876(5) 0.9838(4) 0.038(2) Uani 0.449(6) d P 2
H26F H 0.8399(7) 0.4335(5) 0.9644(4) 0.056 Uiso 0.449(6) calc PR 2
H26E H 0.7690(7) 0.4818(5) 1.0171(4) 0.056 Uiso 0.449(6) calc PR 2
H26D H 0.9143(7) 0.5100(5) 1.0064(4) 0.056 Uiso 0.449(6) calc PR 2
C27A C 0.8320(4) 0.5677(3) 0.8642(2) 0.0649(14) Uani 0.449(6) d P 2
H27F H 0.8399(5459) 0.5175(5459) 0.8382(36) 0.097 Uiso 0.449(6) calc PR 2
H27E H 0.9220(5459) 0.5900(5459) 0.8821(36) 0.097 Uiso 0.449(6) calc PR 2
H27D H 0.7783(5459) 0.6085(5459) 0.8343(36) 0.097 Uiso 0.449(6) calc PR 2
C28A C 0.7514(5) 0.6185(3) 0.9635(2) 0.0565(12) Uani 0.449(6) d P 2
H28F H 0.7098(5459) 0.6622(5459) 0.9326(36) 0.085 Uiso 0.449(6) calc PR 2
H28E H 0.8421(5459) 0.6356(5459) 0.9864(36) 0.085 Uiso 0.449(6) calc PR 2
H28D H 0.6967(5459) 0.6082(5459) 0.9977(36) 0.085 Uiso 0.449(6) calc PR 2

loop_
_atom_type_symbol
_atom_type_description
_atom_type_scat_dispersion_real
_atom_type_scat_dispersion_imag
_atom_type_scat_source
C C 0.0033 0.0016 'International Tables Vol C Tables 4.2.6.8 and 6.1.1.4'
H H 0.0000 0.0000 'International Tables Vol C Tables 4.2.6.8 and 6.1.1.4'
Ge Ge 0.1547 1.8001 'International Tables Vol C Tables 4.2.6.8 and 6.1.1.4'
N N 0.0061 0.0033 'International Tables Vol C Tables 4.2.6.8 and 6.1.1.4'

loop_
_geom_angle_atom_site_label_1
_geom_angle_atom_site_label_2
_geom_angle_atom_site_label_3
_geom_angle
_geom_angle_site_symmetry_1
_geom_angle_site_symmetry_3
_geom_angle_publ_flag
N4 Ge N3 84.53(10) . . ?
N4 Ge C1 101.07(11) . . ?
N3 Ge C1 101.25(10) . . ?
C1 N2 C2 110.9(2) . . ?
C1 N2 C13 124.6(2) . . ?
C2 N2 C13 124.5(2) . . ?
C1 N1 C3 111.0(2) . . ?
C1 N1 C8 124.6(2) . . ?
C3 N1 C8 124.3(2) . . ?
C18 N3 C24 108.9(3) . . ?
C18 N3 C24A 127.7(4) . . ?
C18 N3 Ge 113.3(2) . . ?
C24 N3 Ge 137.3(3) . . ?
C24A N3 Ge 114.7(4) . . ?
C19 N4 C29 121.1(2) . . ?
C19 N4 Ge 114.3(2) . . ?
C29 N4 Ge 123.6(2) . . ?
N1 C1 N2 105.7(2) . . ?
N1 C1 Ge 126.6(2) . . ?
N2 C1 Ge 115.4(2) . . ?
C3 C2 C7 121.1(3) . . ?
C3 C2 N2 106.3(2) . . ?
C7 C2 N2 132.6(3) . . ?
C4 C3 C2 121.7(3) . . ?
C4 C3 N1 132.1(3) . . ?
C2 C3 N1 106.1(2) . . ?
C5 C4 C3 116.9(3) . . ?
C4 C5 C6 121.5(3) . . ?
C7 C6 C5 121.8(3) . . ?
C6 C7 C2 116.9(3) . . ?
N1 C8 C9 115.9(3) . . ?
C10 C9 C12 109.5(3) . . ?
C10 C9 C8 106.0(3) . . ?
C12 C9 C8 110.6(3) . . ?
C10 C9 C11 108.7(3) . . ?
C12 C9 C11 110.1(3) . . ?
C8 C9 C11 111.8(3) . . ?
N2 C13 C14 115.6(2) . . ?
C16 C14 C15 109.7(3) . . ?
C16 C14 C17 109.1(3) . . ?
C15 C14 C17 108.8(3) . . ?
C16 C14 C13 110.9(3) . . ?
C15 C14 C13 107.0(3) . . ?
C17 C14 C13 111.3(3) . . ?
C23 C18 N3 127.0(3) . . ?
C23 C18 C19 119.1(3) . . ?
N3 C18 C19 113.9(3) . . ?
C20 C19 N4 127.1(3) . . ?
C20 C19 C18 118.9(3) . . ?
N4 C19 C18 113.9(3) . . ?
C19 C20 C21 121.2(3) . . ?
C22 C21 C20 120.3(3) . . ?
C21 C22 C23 119.8(3) . . ?
C18 C23 C22 120.8(3) . . ?
N4 C29 C30 117.0(2) . . ?
C31 C30 C32 109.8(3) . . ?
C31 C30 C33 108.9(3) . . ?
C32 C30 C33 109.3(3) . . ?
C31 C30 C29 110.6(3) . . ?
C32 C30 C29 107.0(3) . . ?
C33 C30 C29 111.2(2) . . ?
N3 C24 C25 114.5(6) . . ?
C28 C25 C24 110.9(6) . . ?
C28 C25 C26 101.6(6) . . ?
C24 C25 C26 112.0(6) . . ?
C28 C25 C27 105.6(5) . . ?
C24 C25 C27 107.9(6) . . ?
C26 C25 C27 118.3(6) . . ?
N3 C24A C25A 119.7(7) . . ?
C28A C25A C26A 100.7(6) . . ?
C28A C25A C24A 114.4(7) . . ?
C26A C25A C24A 110.3(7) . . ?
C28A C25A C27A 108.7(6) . . ?
C26A C25A C27A 120.6(7) . . ?
C24A C25A C27A 102.6(7) . . ?

loop_
_geom_bond_atom_site_label_1
_geom_bond_atom_site_label_2
_geom_bond_distance
_geom_bond_site_symmetry_2
_geom_bond_publ_flag
Ge N4 1.889(3) . ?
Ge N3 1.906(2) . ?
Ge C1 2.339(3) . ?
N2 C1 1.360(4) . ?
N2 C2 1.397(4) . ?
N2 C13 1.462(4) . ?
N1 C1 1.359(4) . ?
N1 C3 1.400(4) . ?
N1 C8 1.471(4) . ?
N3 C18 1.398(4) . ?
N3 C24 1.484(7) . ?
N3 C24A 1.497(8) . ?
N4 C19 1.386(4) . ?
N4 C29 1.453(4) . ?
C2 C3 1.387(4) . ?
C2 C7 1.396(4) . ?
C3 C4 1.387(4) . ?
C4 C5 1.380(5) . ?
C5 C6 1.391(5) . ?
C6 C7 1.375(5) . ?
C8 C9 1.533(4) . ?
C9 C10 1.525(5) . ?
C9 C12 1.526(5) . ?
C9 C11 1.533(5) . ?
C13 C14 1.531(4) . ?
C14 C16 1.520(5) . ?
C14 C15 1.523(4) . ?
C14 C17 1.528(4) . ?
C18 C23 1.390(4) . ?
C18 C19 1.424(4) . ?
C19 C20 1.383(4) . ?
C20 C21 1.393(4) . ?
C21 C22 1.370(5) . ?
C22 C23 1.402(5) . ?
C29 C30 1.542(4) . ?
C30 C31 1.527(5) . ?
C30 C32 1.532(5) . ?
C30 C33 1.535(4) . ?
C24 C25 1.516(11) . ?
C25 C28 1.501(8) . ?
C25 C26 1.522(10) . ?
C25 C27 1.572(8) . ?
C24A C25A 1.518(12) . ?
C25A C28A 1.401(9) . ?
C25A C26A 1.544(12) . ?
C25A C27A 1.609(9) . ?
